data_1546442
loop_
_publ_author_name
'Tang, Wenjun'
'Du, Kang'
'Yang, He'
'Guo, Pan'
'Feng, Liang'
'Xu, Guangqing'
'Zhou, Qing-Hai'
'Chung, Lung Wa'

_publ_section_title
;
 Efficient Syntheses of (-)-Crinine and (-)-Aspidospermidine, and Formal
 Synthesis of (-)-Minfiensine by Enantioselective Intramolecular
 Dearomative Cyclization
;
_journal_name_full 'Chem. Sci.'
_journal_paper_doi 10.1039/C7SC01859B
_journal_year 2017
_chemical_absolute_configuration ad
_chemical_formula_moiety 'C23 H35 N4 O4 P'
_chemical_formula_sum 'C23 H35 N4 O4 P'
_chemical_formula_weight 462.52
_chemical_name_systematic
; 
 ? 
;
_space_group_IT_number 4
_symmetry_cell_setting monoclinic
_symmetry_space_group_name_Hall 'P 2yb'
_symmetry_space_group_name_H-M 'P 1 21 1'
_atom_sites_solution_hydrogens geom
_atom_sites_solution_primary direct
_atom_sites_solution_secondary difmap
_audit_creation_method SHELXL-97
_audit_update_record
;
2017-03-10 deposited with the CCDC.
2017-07-03 downloaded from the CCDC.
;
_cell_angle_alpha 90.00
_cell_angle_beta 92.25(3)
_cell_angle_gamma 90.00
_cell_formula_units_Z 4
_cell_length_a 11.632(2)
_cell_length_b 10.796(2)
_cell_length_c 20.144(4)
_cell_measurement_reflns_used 9831
_cell_measurement_temperature 173(2)
_cell_measurement_theta_max 68.44
_cell_measurement_theta_min 3.80
_cell_volume 2527.7(8)
_computing_cell_refinement 'Bruker SAINT'
_computing_data_collection 'Bruker APEX2'
_computing_data_reduction 'Bruker SAINT'
_computing_molecular_graphics 'Bruker SHELXTL'
_computing_publication_material 'Bruker SHELXTL'
_computing_structure_refinement 'SHELXL-2014 (Sheldrick 2014)'
_computing_structure_solution 'SHELXS-97 (Sheldrick 2008)'
_diffrn_ambient_temperature 173(2)
_diffrn_measured_fraction_theta_full 0.994
_diffrn_measured_fraction_theta_max 0.994
_diffrn_measurement_device_type 'Bruker APEX-II CCD'
_diffrn_measurement_method '\f and \w scans'
_diffrn_radiation_monochromator graphite
_diffrn_radiation_source 'fine-focus sealed tube'
_diffrn_radiation_type CuK\a
_diffrn_radiation_wavelength 1.54178
_diffrn_reflns_av_R_equivalents 0.0357
_diffrn_reflns_av_sigmaI/netI 0.0326
_diffrn_reflns_limit_h_max 13
_diffrn_reflns_limit_h_min -14
_diffrn_reflns_limit_k_max 12
_diffrn_reflns_limit_k_min -13
_diffrn_reflns_limit_l_max 24
_diffrn_reflns_limit_l_min -24
_diffrn_reflns_number 36018
_diffrn_reflns_theta_full 68.44
_diffrn_reflns_theta_max 68.44
_diffrn_reflns_theta_min 3.80
_diffrn_standards_number 0
_exptl_absorpt_coefficient_mu 1.247
_exptl_absorpt_correction_T_max 0.7531
_exptl_absorpt_correction_T_min 0.6547
_exptl_absorpt_correction_type multi-scan
_exptl_absorpt_process_details SADABS
_exptl_crystal_colour colorless
_exptl_crystal_density_diffrn 1.215
_exptl_crystal_density_method 'not measured'
_exptl_crystal_description prismatic
_exptl_crystal_F_000 992
_exptl_crystal_size_max 0.15
_exptl_crystal_size_mid 0.10
_exptl_crystal_size_min 0.08
_refine_diff_density_max 0.519
_refine_diff_density_min -0.261
_refine_diff_density_rms 0.043
_refine_ls_abs_structure_details 'Flack H D (1983), Acta Cryst. A39, 876-881'
_refine_ls_abs_structure_Flack 0.030(16)
_refine_ls_extinction_method none
_refine_ls_goodness_of_fit_ref 1.045
_refine_ls_hydrogen_treatment mixed
_refine_ls_matrix_type full
_refine_ls_number_parameters 577
_refine_ls_number_reflns 9086
_refine_ls_number_restraints 1
_refine_ls_restrained_S_all 1.045
_refine_ls_R_factor_all 0.0457
_refine_ls_R_factor_gt 0.0411
_refine_ls_shift/su_max 0.001
_refine_ls_shift/su_mean 0.000
_refine_ls_structure_factor_coef Fsqd
_refine_ls_weighting_details 'calc w=1/[\s^2^(Fo^2^)+(0.0619P)^2^+0.7297P] where P=(Fo^2^+2Fc^2^)/3'
_refine_ls_weighting_scheme calc
_refine_ls_wR_factor_gt 0.1068
_refine_ls_wR_factor_ref 0.1101
_reflns_number_gt 8404
_reflns_number_total 9086
_reflns_threshold_expression >2sigma(I)
_cod_data_source_file c7sc01859b2.cif
_cod_data_source_block 434
_cod_original_cell_volume 2527.6(9)
_cod_original_sg_symbol_H-M 'P 21'
_cod_database_code 1546442

loop_
_symmetry_equiv_pos_as_xyz
'x, y, z'
'-x, y+1/2, -z'

loop_
_atom_site_label
_atom_site_type_symbol
_atom_site_fract_x
_atom_site_fract_y
_atom_site_fract_z
_atom_site_U_iso_or_equiv
_atom_site_adp_type
_atom_site_occupancy
_atom_site_symmetry_multiplicity
_atom_site_calc_flag
_atom_site_refinement_flags
P1 P 0.13538(5) 0.07619(5) 0.45944(3) 0.03172(13) Uani 1 1 d .
P2 P 0.67013(5) 0.06765(6) 0.01026(3) 0.03426(14) Uani 1 1 d .
O1 O -0.01556(19) 0.0205(2) 0.19433(10) 0.0590(5) Uani 1 1 d .
O2 O -0.1189(2) -0.5397(2) 0.22897(10) 0.0679(7) Uani 1 1 d .
O3 O -0.25582(18) -0.5642(2) 0.30641(10) 0.0636(6) Uani 1 1 d .
O4 O 0.13557(17) 0.03770(17) 0.52925(8) 0.0482(5) Uani 1 1 d .
O5 O 0.7321(2) -0.0280(2) -0.26042(10) 0.0668(6) Uani 1 1 d .
O6 O 0.61665(15) -0.5147(2) -0.27047(9) 0.0486(5) Uani 1 1 d .
O7 O 0.43226(14) -0.55663(17) -0.24422(8) 0.0388(4) Uani 1 1 d .
O8 O 0.6114(2) 0.0428(2) 0.07106(12) 0.0772(8) Uani 1 1 d .
N1 N 0.15566(17) -0.05152(17) 0.41187(9) 0.0320(4) Uani 1 1 d .
N2 N -0.09315(18) -0.4737(2) 0.33514(10) 0.0397(5) Uani 1 1 d .
H2A H -0.1240 -0.4705 0.3743 0.048 Uiso 1 1 calc R
N3 N 0.01424(18) 0.1351(2) 0.43170(11) 0.0425(5) Uani 1 1 d .
N4 N 0.23965(19) 0.1706(2) 0.44452(11) 0.0440(5) Uani 1 1 d .
N5 N 0.70966(16) -0.07056(18) -0.02368(9) 0.0324(4) Uani 1 1 d .
N6 N 0.55409(18) -0.4905(2) -0.16594(10) 0.0394(5) Uani 1 1 d .
H6A H 0.4959 -0.5021 -0.1400 0.047 Uiso 1 1 calc R
N7 N 0.7850(2) 0.1504(3) 0.02193(15) 0.0661(8) Uani 1 1 d .
N8 N 0.5956(2) 0.1360(2) -0.04829(11) 0.0474(5) Uani 1 1 d .
C1 C 0.28827(19) -0.3537(2) 0.39579(12) 0.0329(5) Uani 1 1 d .
H1A H 0.2837 -0.4192 0.3643 0.040 Uiso 1 1 calc R
C2 C 0.3619(2) -0.3619(2) 0.45196(13) 0.0411(6) Uani 1 1 d .
H2B H 0.4087 -0.4333 0.4585 0.049 Uiso 1 1 calc R
C3 C 0.3675(2) -0.2681(3) 0.49773(13) 0.0416(6) Uani 1 1 d .
H3A H 0.4177 -0.2761 0.5358 0.050 Uiso 1 1 calc R
C4 C 0.3006(2) -0.1602(2) 0.48970(12) 0.0380(5) Uani 1 1 d .
H4B H 0.3045 -0.0952 0.5215 0.046 Uiso 1 1 calc R
C5 C 0.22886(19) -0.1527(2) 0.43339(11) 0.0300(5) Uani 1 1 d .
C6 C 0.11395(18) -0.0780(2) 0.34729(11) 0.0289(5) Uani 1 1 d .
C7 C 0.0633(2) -0.0020(2) 0.30174(12) 0.0366(5) Uani 1 1 d .
H7A H 0.0443 0.0804 0.3137 0.044 Uiso 1 1 calc R
C8 C 0.0377(2) -0.0451(2) 0.23443(13) 0.0408(6) Uani 1 1 d .
C9 C 0.0820(2) -0.1702(3) 0.21386(12) 0.0418(6) Uani 1 1 d .
H9A H 0.1150 -0.1621 0.1695 0.050 Uiso 1 1 calc R
H9B H 0.0162 -0.2281 0.2095 0.050 Uiso 1 1 calc R
C10 C 0.1729(2) -0.2268(2) 0.26133(11) 0.0345(5) Uani 1 1 d .
H10A H 0.2473 -0.1836 0.2567 0.041 Uiso 1 1 calc R
H10B H 0.1838 -0.3153 0.2504 0.041 Uiso 1 1 calc R
C11 C 0.13388(18) -0.2143(2) 0.33330(10) 0.0271(4) Uani 1 1 d .
C12 C 0.22218(18) -0.2482(2) 0.38690(11) 0.0283(4) Uani 1 1 d .
C13 C 0.01895(19) -0.2829(2) 0.34410(11) 0.0296(5) Uani 1 1 d .
H13A H -0.0010 -0.2728 0.3911 0.036 Uiso 1 1 calc R
H13B H -0.0424 -0.2425 0.3164 0.036 Uiso 1 1 calc R
C14 C 0.01929(19) -0.4210(2) 0.32778(12) 0.0369(5) Uani 1 1 d .
H14A H 0.0431 -0.4331 0.2816 0.044 Uiso 1 1 calc R
H14B H 0.0756 -0.4641 0.3578 0.044 Uiso 1 1 calc R
C15 C -0.1527(2) -0.5276(3) 0.28461(13) 0.0451(6) Uani 1 1 d .
C16 C -0.3262(3) -0.6517(4) 0.26590(17) 0.0751(12) Uani 1 1 d .
C17 C -0.3668(4) -0.5895(5) 0.20155(19) 0.0946(16) Uani 1 1 d .
H17A H -0.3020 -0.5815 0.1722 0.142 Uiso 1 1 calc R
H17B H -0.3973 -0.5072 0.2113 0.142 Uiso 1 1 calc R
H17C H -0.4273 -0.6398 0.1797 0.142 Uiso 1 1 calc R
C18 C -0.4315(4) -0.6665(6) 0.3090(2) 0.118(2) Uani 1 1 d .
H18A H -0.4082 -0.7072 0.3509 0.176 Uiso 1 1 calc R
H18B H -0.4898 -0.7170 0.2853 0.176 Uiso 1 1 calc R
H18C H -0.4636 -0.5847 0.3184 0.176 Uiso 1 1 calc R
C19 C -0.2617(4) -0.7703(4) 0.2576(2) 0.1009(17) Uani 1 1 d .
H19A H -0.1965 -0.7561 0.2291 0.151 Uiso 1 1 calc R
H19B H -0.3131 -0.8325 0.2370 0.151 Uiso 1 1 calc R
H19C H -0.2332 -0.8001 0.3011 0.151 Uiso 1 1 calc R
C20 C -0.0003(4) 0.2615(3) 0.4091(2) 0.0783(11) Uani 1 1 d .
H20A H -0.0809 0.2753 0.3950 0.117 Uiso 1 1 calc R
H20B H 0.0490 0.2764 0.3716 0.117 Uiso 1 1 calc R
H20C H 0.0211 0.3184 0.4455 0.117 Uiso 1 1 calc R
C21 C -0.0911(2) 0.0682(4) 0.4436(2) 0.0690(9) Uani 1 1 d .
H21A H -0.1569 0.1144 0.4245 0.104 Uiso 1 1 calc R
H21B H -0.0995 0.0587 0.4916 0.104 Uiso 1 1 calc R
H21C H -0.0880 -0.0138 0.4228 0.104 Uiso 1 1 calc R
C22 C 0.2917(3) 0.1871(3) 0.38129(15) 0.0604(9) Uani 1 1 d .
H22A H 0.3531 0.2492 0.3857 0.091 Uiso 1 1 calc R
H22B H 0.2333 0.2152 0.3483 0.091 Uiso 1 1 calc R
H22C H 0.3242 0.1082 0.3669 0.091 Uiso 1 1 calc R
C23 C 0.2801(4) 0.2593(4) 0.49556(19) 0.0838(13) Uani 1 1 d .
H23A H 0.3429 0.3090 0.4785 0.126 Uiso 1 1 calc R
H23B H 0.3078 0.2142 0.5353 0.126 Uiso 1 1 calc R
H23C H 0.2165 0.3139 0.5070 0.126 Uiso 1 1 calc R
C24 C 0.8230(2) -0.3789(2) 0.00524(14) 0.0416(6) Uani 1 1 d .
H24A H 0.8449 -0.4461 -0.0220 0.050 Uiso 1 1 calc R
C25 C 0.8339(2) -0.3883(3) 0.07388(14) 0.0475(7) Uani 1 1 d .
H25A H 0.8638 -0.4620 0.0937 0.057 Uiso 1 1 calc R
C26 C 0.8017(2) -0.2916(3) 0.11317(13) 0.0467(7) Uani 1 1 d .
H26A H 0.8089 -0.2998 0.1601 0.056 Uiso 1 1 calc R
C27 C 0.7584(2) -0.1813(3) 0.08574(13) 0.0413(6) Uani 1 1 d .
H27A H 0.7369 -0.1144 0.1132 0.050 Uiso 1 1 calc R
C28 C 0.74793(19) -0.1728(2) 0.01719(11) 0.0326(5) Uani 1 1 d .
C29 C 0.7294(2) -0.0994(2) -0.08971(12) 0.0324(5) Uani 1 1 d .
C30 C 0.7244(3) -0.0273(3) -0.14491(13) 0.0446(6) Uani 1 1 d .
H30A H 0.6994 0.0563 -0.1424 0.054 Uiso 1 1 calc R
C31 C 0.7580(3) -0.0794(3) -0.20830(13) 0.0494(7) Uani 1 1 d .
C32 C 0.8290(3) -0.1968(3) -0.20842(14) 0.0534(7) Uani 1 1 d .
H32A H 0.9010 -0.1800 -0.2315 0.064 Uiso 1 1 calc R
H32B H 0.7858 -0.2607 -0.2343 0.064 Uiso 1 1 calc R
C33 C 0.8600(2) -0.2490(3) -0.13962(14) 0.0444(6) Uani 1 1 d .
H33A H 0.9268 -0.2035 -0.1197 0.053 Uiso 1 1 calc R
H33B H 0.8815 -0.3374 -0.1434 0.053 Uiso 1 1 calc R
C34 C 0.75698(19) -0.2361(2) -0.09522(11) 0.0317(5) Uani 1 1 d .
C35 C 0.77961(19) -0.2703(2) -0.02344(12) 0.0336(5) Uani 1 1 d .
C36 C 0.6472(2) -0.3016(2) -0.12429(12) 0.0325(5) Uani 1 1 d .
H36A H 0.5846 -0.2899 -0.0930 0.039 Uiso 1 1 calc R
H36B H 0.6234 -0.2602 -0.1665 0.039 Uiso 1 1 calc R
C37 C 0.6602(2) -0.4397(2) -0.13759(13) 0.0394(5) Uani 1 1 d .
H37A H 0.7229 -0.4531 -0.1686 0.047 Uiso 1 1 calc R
H37B H 0.6809 -0.4830 -0.0955 0.047 Uiso 1 1 calc R
C38 C 0.54148(19) -0.5205(2) -0.23045(11) 0.0332(5) Uani 1 1 d .
C39 C 0.4015(2) -0.6233(3) -0.30629(14) 0.0460(6) Uani 1 1 d .
C40 C 0.2746(2) -0.6461(4) -0.29957(16) 0.0643(9) Uani 1 1 d .
H40A H 0.2628 -0.6983 -0.2606 0.096 Uiso 1 1 calc R
H40B H 0.2434 -0.6879 -0.3395 0.096 Uiso 1 1 calc R
H40C H 0.2350 -0.5668 -0.2942 0.096 Uiso 1 1 calc R
C41 C 0.4218(3) -0.5420(4) -0.36565(16) 0.0736(11) Uani 1 1 d .
H41A H 0.5046 -0.5286 -0.3695 0.110 Uiso 1 1 calc R
H41B H 0.3834 -0.4621 -0.3600 0.110 Uiso 1 1 calc R
H41C H 0.3906 -0.5826 -0.4060 0.110 Uiso 1 1 calc R
C42 C 0.4677(3) -0.7440(4) -0.3069(2) 0.0808(12) Uani 1 1 d .
H42A H 0.5497 -0.7266 -0.3114 0.121 Uiso 1 1 calc R
H42B H 0.4395 -0.7947 -0.3445 0.121 Uiso 1 1 calc R
H42C H 0.4566 -0.7888 -0.2654 0.121 Uiso 1 1 calc R
C43 C 0.4863(3) 0.0780(4) -0.0698(2) 0.0807(11) Uani 1 1 d .
H43A H 0.4491 0.1278 -0.1052 0.121 Uiso 1 1 calc R
H43B H 0.4358 0.0730 -0.0321 0.121 Uiso 1 1 calc R
H43C H 0.5010 -0.0056 -0.0865 0.121 Uiso 1 1 calc R
C44 C 0.5917(7) 0.2694(4) -0.0565(4) 0.159(3) Uani 1 1 d .
H44A H 0.5421 0.2902 -0.0954 0.238 Uiso 1 1 calc R
H44B H 0.6696 0.3007 -0.0630 0.238 Uiso 1 1 calc R
H44C H 0.5609 0.3074 -0.0168 0.238 Uiso 1 1 calc R
C45 C 0.8700(6) 0.1648(10) -0.0237(5) 0.270(7) Uani 1 1 d .
H45A H 0.9317 0.2169 -0.0045 0.406 Uiso 1 1 calc R
H45B H 0.8372 0.2042 -0.0640 0.406 Uiso 1 1 calc R
H45C H 0.9011 0.0835 -0.0350 0.406 Uiso 1 1 calc R
C46 C 0.8227(8) 0.1885(7) 0.0865(3) 0.185(4) Uani 1 1 d .
H46A H 0.8936 0.2369 0.0837 0.277 Uiso 1 1 calc R
H46B H 0.8374 0.1154 0.1144 0.277 Uiso 1 1 calc R
H46C H 0.7631 0.2396 0.1060 0.277 Uiso 1 1 calc R

loop_
_atom_site_aniso_label
_atom_site_aniso_U_11
_atom_site_aniso_U_22
_atom_site_aniso_U_33
_atom_site_aniso_U_23
_atom_site_aniso_U_13
_atom_site_aniso_U_12
P1 0.0349(3) 0.0291(3) 0.0315(3) -0.0049(2) 0.0058(2) -0.0008(2)
P2 0.0304(3) 0.0396(3) 0.0330(3) -0.0010(3) 0.0036(2) 0.0047(3)
O1 0.0724(14) 0.0546(12) 0.0483(11) 0.0149(9) -0.0188(10) -0.0025(10)
O2 0.0822(15) 0.0867(17) 0.0344(11) -0.0008(10) -0.0041(10) -0.0370(13)
O3 0.0548(12) 0.0830(16) 0.0514(12) 0.0151(11) -0.0159(10) -0.0399(11)
O4 0.0668(12) 0.0479(11) 0.0307(9) -0.0034(7) 0.0118(8) 0.0089(9)
O5 0.1090(19) 0.0545(13) 0.0378(11) 0.0125(9) 0.0132(11) -0.0184(13)
O6 0.0362(10) 0.0666(13) 0.0439(10) -0.0062(9) 0.0116(8) -0.0015(9)
O7 0.0283(8) 0.0550(11) 0.0333(9) -0.0117(8) 0.0025(7) -0.0002(7)
O8 0.1005(18) 0.0695(16) 0.0653(14) 0.0155(11) 0.0520(13) 0.0292(13)
N1 0.0359(10) 0.0278(10) 0.0321(10) -0.0026(7) -0.0006(8) 0.0006(8)
N2 0.0430(12) 0.0420(11) 0.0341(10) -0.0009(9) 0.0013(9) -0.0170(9)
N3 0.0371(12) 0.0370(11) 0.0536(13) -0.0039(10) 0.0044(9) 0.0032(9)
N4 0.0466(13) 0.0406(12) 0.0453(12) -0.0161(9) 0.0095(10) -0.0123(9)
N5 0.0337(10) 0.0318(10) 0.0318(10) 0.0044(8) 0.0021(8) -0.0022(8)
N6 0.0365(11) 0.0456(12) 0.0363(11) -0.0055(9) 0.0045(8) -0.0078(9)
N7 0.0374(13) 0.0762(19) 0.0840(19) -0.0390(16) -0.0058(13) -0.0011(12)
N8 0.0534(14) 0.0384(12) 0.0493(13) -0.0036(10) -0.0115(10) 0.0112(10)
C1 0.0291(12) 0.0307(12) 0.0392(12) -0.0041(9) 0.0037(9) 0.0007(9)
C2 0.0361(13) 0.0397(14) 0.0473(14) 0.0022(11) -0.0005(11) 0.0083(10)
C3 0.0342(13) 0.0474(15) 0.0425(14) 0.0006(11) -0.0064(10) 0.0035(11)
C4 0.0384(13) 0.0406(13) 0.0346(12) -0.0053(10) -0.0040(10) -0.0004(10)
C5 0.0248(11) 0.0295(11) 0.0360(12) -0.0015(9) 0.0023(9) -0.0003(8)
C6 0.0246(11) 0.0294(11) 0.0327(11) 0.0003(9) 0.0014(8) -0.0056(8)
C7 0.0382(13) 0.0319(12) 0.0396(13) 0.0018(9) 0.0004(10) -0.0022(9)
C8 0.0393(13) 0.0424(14) 0.0404(13) 0.0102(11) -0.0037(11) -0.0111(11)
C9 0.0510(15) 0.0455(14) 0.0287(12) -0.0006(10) 0.0002(11) -0.0134(12)
C10 0.0346(12) 0.0377(13) 0.0318(12) -0.0033(9) 0.0074(9) -0.0089(9)
C11 0.0251(11) 0.0279(11) 0.0286(11) -0.0018(8) 0.0040(8) -0.0034(8)
C12 0.0234(10) 0.0302(11) 0.0315(11) -0.0017(8) 0.0034(8) -0.0044(8)
C13 0.0263(11) 0.0307(11) 0.0319(11) 0.0007(9) 0.0025(9) -0.0041(8)
C14 0.0339(12) 0.0315(11) 0.0453(13) -0.0036(11) 0.0017(9) -0.0084(10)
C15 0.0507(15) 0.0448(14) 0.0389(14) 0.0117(11) -0.0099(11) -0.0210(12)
C16 0.075(2) 0.083(3) 0.064(2) 0.0315(18) -0.0348(17) -0.053(2)
C17 0.098(3) 0.112(3) 0.069(2) 0.038(2) -0.049(2) -0.054(3)
C18 0.077(3) 0.179(5) 0.094(3) 0.058(3) -0.032(2) -0.085(3)
C19 0.126(4) 0.071(3) 0.101(3) 0.027(2) -0.050(3) -0.054(3)
C20 0.077(2) 0.0403(17) 0.116(3) 0.0028(19) -0.012(2) 0.0178(16)
C21 0.0367(15) 0.071(2) 0.100(3) 0.000(2) 0.0109(15) -0.0003(16)
C22 0.069(2) 0.063(2) 0.0508(17) -0.0135(14) 0.0153(15) -0.0310(16)
C23 0.085(3) 0.093(3) 0.075(2) -0.045(2) 0.016(2) -0.040(2)
C24 0.0349(13) 0.0348(12) 0.0541(15) 0.0053(11) -0.0102(11) 0.0023(10)
C25 0.0420(14) 0.0435(15) 0.0556(16) 0.0176(12) -0.0145(12) -0.0028(11)
C26 0.0465(15) 0.0531(16) 0.0395(14) 0.0118(12) -0.0132(12) -0.0111(12)
C27 0.0413(14) 0.0445(14) 0.0378(13) 0.0036(11) -0.0037(10) -0.0049(11)
C28 0.0268(11) 0.0348(12) 0.0360(12) 0.0044(9) -0.0030(9) -0.0048(9)
C29 0.0332(12) 0.0313(12) 0.0329(12) 0.0035(9) 0.0043(9) -0.0016(9)
C30 0.0633(17) 0.0312(12) 0.0399(14) 0.0061(10) 0.0087(12) -0.0036(12)
C31 0.0688(19) 0.0423(15) 0.0378(14) 0.0077(11) 0.0129(13) -0.0145(13)
C32 0.0666(19) 0.0518(17) 0.0439(15) -0.0052(12) 0.0280(13) -0.0066(14)
C33 0.0336(13) 0.0470(15) 0.0532(15) -0.0039(12) 0.0113(11) -0.0002(11)
C34 0.0281(11) 0.0328(12) 0.0343(12) 0.0030(9) 0.0040(9) -0.0006(9)
C35 0.0252(11) 0.0348(12) 0.0404(13) 0.0059(10) -0.0052(9) -0.0014(9)
C36 0.0293(12) 0.0340(12) 0.0343(12) 0.0022(9) 0.0036(9) 0.0007(9)
C37 0.0378(12) 0.0333(13) 0.0464(13) 0.0003(10) -0.0079(10) -0.0002(10)
C38 0.0303(12) 0.0344(12) 0.0348(12) -0.0015(9) 0.0019(9) 0.0043(9)
C39 0.0397(14) 0.0541(16) 0.0439(15) -0.0159(12) 0.0007(11) -0.0035(12)
C40 0.0365(16) 0.100(3) 0.0559(18) -0.0152(18) -0.0013(13) -0.0135(16)
C41 0.079(2) 0.102(3) 0.0393(16) -0.0060(17) -0.0053(15) -0.024(2)
C42 0.063(2) 0.066(2) 0.112(3) -0.039(2) -0.005(2) 0.0062(17)
C43 0.0519(18) 0.089(3) 0.098(3) -0.027(2) -0.0313(18) 0.018(2)
C44 0.213(7) 0.051(3) 0.203(6) 0.034(3) -0.113(6) -0.018(3)
C45 0.118(5) 0.339(12) 0.365(12) -0.269(11) 0.151(7) -0.168(7)
C46 0.280(9) 0.150(6) 0.116(4) 0.002(4) -0.104(5) -0.117(6)

loop_
_atom_type_symbol
_atom_type_description
_atom_type_scat_dispersion_real
_atom_type_scat_dispersion_imag
_atom_type_scat_source
C C 0.0181 0.0091 'International Tables Vol C Tables 4.2.6.8 and 6.1.1.4'
H H 0.0000 0.0000 'International Tables Vol C Tables 4.2.6.8 and 6.1.1.4'
N N 0.0311 0.0180 'International Tables Vol C Tables 4.2.6.8 and 6.1.1.4'
O O 0.0492 0.0322 'International Tables Vol C Tables 4.2.6.8 and 6.1.1.4'
P P 0.2955 0.4335 'International Tables Vol C Tables 4.2.6.8 and 6.1.1.4'

loop_
_geom_angle_atom_site_label_1
_geom_angle_atom_site_label_2
_geom_angle_atom_site_label_3
_geom_angle
O4 P1 N4 112.52(12)
O4 P1 N3 114.17(12)
N4 P1 N3 109.58(13)
O4 P1 N1 108.40(10)
N4 P1 N1 106.49(11)
N3 P1 N1 105.14(11)
O8 P2 N8 116.35(14)
O8 P2 N7 113.17(17)
N8 P2 N7 105.70(15)
O8 P2 N5 108.61(12)
N8 P2 N5 104.57(11)
N7 P2 N5 107.83(12)
C15 O3 C16 119.2(3)
C38 O7 C39 120.74(18)
C6 N1 C5 107.69(18)
C6 N1 P1 129.66(16)
C5 N1 P1 122.58(15)
C15 N2 C14 122.5(2)
C15 N2 H2A 118.7
C14 N2 H2A 118.7
C20 N3 C21 115.7(3)
C20 N3 P1 124.5(2)
C21 N3 P1 118.3(2)
C22 N4 C23 113.8(2)
C22 N4 P1 125.77(18)
C23 N4 P1 120.1(2)
C29 N5 C28 108.43(19)
C29 N5 P2 129.25(16)
C28 N5 P2 121.52(15)
C38 N6 C37 122.2(2)
C38 N6 H6A 118.9
C37 N6 H6A 118.9
C45 N7 C46 111.9(5)
C45 N7 P2 125.0(3)
C46 N7 P2 121.2(4)
C44 N8 C43 111.6(3)
C44 N8 P2 123.4(3)
C43 N8 P2 117.0(2)
C12 C1 C2 118.6(2)
C12 C1 H1A 120.7
C2 C1 H1A 120.7
C3 C2 C1 120.7(2)
C3 C2 H2B 119.6
C1 C2 H2B 119.6
C2 C3 C4 121.6(2)
C2 C3 H3A 119.2
C4 C3 H3A 119.2
C5 C4 C3 117.1(2)
C5 C4 H4B 121.5
C3 C4 H4B 121.5
C4 C5 C12 121.6(2)
C4 C5 N1 128.3(2)
C12 C5 N1 110.01(18)
C7 C6 N1 129.4(2)
C7 C6 C11 121.9(2)
N1 C6 C11 108.68(18)
C6 C7 C8 120.5(2)
C6 C7 H7A 119.7
C8 C7 H7A 119.7
O1 C8 C7 120.7(3)
O1 C8 C9 120.4(2)
C7 C8 C9 118.9(2)
C8 C9 C10 115.0(2)
C8 C9 H9A 108.5
C10 C9 H9A 108.5
C8 C9 H9B 108.5
C10 C9 H9B 108.5
H9A C9 H9B 107.5
C9 C10 C11 109.4(2)
C9 C10 H10A 109.8
C11 C10 H10A 109.8
C9 C10 H10B 109.8
C11 C10 H10B 109.8
H10A C10 H10B 108.2
C12 C11 C6 101.98(17)
C12 C11 C10 115.78(19)
C6 C11 C10 108.17(18)
C12 C11 C13 110.53(17)
C6 C11 C13 107.36(17)
C10 C11 C13 112.18(18)
C1 C12 C5 120.4(2)
C1 C12 C11 130.8(2)
C5 C12 C11 108.70(19)
C14 C13 C11 115.26(19)
C14 C13 H13A 108.5
C11 C13 H13A 108.5
C14 C13 H13B 108.5
C11 C13 H13B 108.5
H13A C13 H13B 107.5
N2 C14 C13 110.7(2)
N2 C14 H14A 109.5
C13 C14 H14A 109.5
N2 C14 H14B 109.5
C13 C14 H14B 109.5
H14A C14 H14B 108.1
O2 C15 N2 125.0(2)
O2 C15 O3 126.4(2)
N2 C15 O3 108.6(2)
O3 C16 C19 109.9(3)
O3 C16 C17 109.6(3)
C19 C16 C17 115.0(4)
O3 C16 C18 101.0(3)
C19 C16 C18 112.9(4)
C17 C16 C18 107.5(4)
C16 C17 H17A 109.5
C16 C17 H17B 109.5
H17A C17 H17B 109.5
C16 C17 H17C 109.5
H17A C17 H17C 109.5
H17B C17 H17C 109.5
C16 C18 H18A 109.5
C16 C18 H18B 109.5
H18A C18 H18B 109.5
C16 C18 H18C 109.5
H18A C18 H18C 109.5
H18B C18 H18C 109.5
C16 C19 H19A 109.5
C16 C19 H19B 109.5
H19A C19 H19B 109.5
C16 C19 H19C 109.5
H19A C19 H19C 109.5
H19B C19 H19C 109.5
N3 C20 H20A 109.5
N3 C20 H20B 109.5
H20A C20 H20B 109.5
N3 C20 H20C 109.5
H20A C20 H20C 109.5
H20B C20 H20C 109.5
N3 C21 H21A 109.5
N3 C21 H21B 109.5
H21A C21 H21B 109.5
N3 C21 H21C 109.5
H21A C21 H21C 109.5
H21B C21 H21C 109.5
N4 C22 H22A 109.5
N4 C22 H22B 109.5
H22A C22 H22B 109.5
N4 C22 H22C 109.5
H22A C22 H22C 109.5
H22B C22 H22C 109.5
N4 C23 H23A 109.5
N4 C23 H23B 109.5
H23A C23 H23B 109.5
N4 C23 H23C 109.5
H23A C23 H23C 109.5
H23B C23 H23C 109.5
C25 C24 C35 119.5(3)
C25 C24 H24A 120.3
C35 C24 H24A 120.3
C26 C25 C24 120.2(2)
C26 C25 H25A 119.9
C24 C25 H25A 119.9
C25 C26 C27 121.5(2)
C25 C26 H26A 119.2
C27 C26 H26A 119.2
C28 C27 C26 117.8(3)
C28 C27 H27A 121.1
C26 C27 H27A 121.1
C27 C28 C35 121.4(2)
C27 C28 N5 129.4(2)
C35 C28 N5 109.10(19)
C30 C29 N5 130.6(2)
C30 C29 C34 120.1(2)
N5 C29 C34 109.31(19)
C29 C30 C31 119.4(3)
C29 C30 H30A 120.3
C31 C30 H30A 120.3
O5 C31 C30 120.8(3)
O5 C31 C32 119.9(3)
C30 C31 C32 119.2(2)
C31 C32 C33 114.7(2)
C31 C32 H32A 108.6
C33 C32 H32A 108.6
C31 C32 H32B 108.6
C33 C32 H32B 108.6
H32A C32 H32B 107.6
C32 C33 C34 109.5(2)
C32 C33 H33A 109.8
C34 C33 H33A 109.8
C32 C33 H33B 109.8
C34 C33 H33B 109.8
H33A C33 H33B 108.2
C35 C34 C29 101.40(19)
C35 C34 C33 115.3(2)
C29 C34 C33 107.7(2)
C35 C34 C36 111.15(19)
C29 C34 C36 107.30(19)
C33 C34 C36 112.9(2)
C28 C35 C24 119.5(2)
C28 C35 C34 109.8(2)
C24 C35 C34 130.6(2)
C37 C36 C34 115.22(19)
C37 C36 H36A 108.5
C34 C36 H36A 108.5
C37 C36 H36B 108.5
C34 C36 H36B 108.5
H36A C36 H36B 107.5
N6 C37 C36 110.6(2)
N6 C37 H37A 109.5
C36 C37 H37A 109.5
N6 C37 H37B 109.5
C36 C37 H37B 109.5
H37A C37 H37B 108.1
O6 C38 N6 125.2(2)
O6 C38 O7 125.2(2)
N6 C38 O7 109.6(2)
O7 C39 C40 102.1(2)
O7 C39 C41 110.4(2)
C40 C39 C41 110.5(3)
O7 C39 C42 108.7(3)
C40 C39 C42 111.1(3)
C41 C39 C42 113.5(3)
C39 C40 H40A 109.5
C39 C40 H40B 109.5
H40A C40 H40B 109.5
C39 C40 H40C 109.5
H40A C40 H40C 109.5
H40B C40 H40C 109.5
C39 C41 H41A 109.5
C39 C41 H41B 109.5
H41A C41 H41B 109.5
C39 C41 H41C 109.5
H41A C41 H41C 109.5
H41B C41 H41C 109.5
C39 C42 H42A 109.5
C39 C42 H42B 109.5
H42A C42 H42B 109.5
C39 C42 H42C 109.5
H42A C42 H42C 109.5
H42B C42 H42C 109.5
N8 C43 H43A 109.5
N8 C43 H43B 109.5
H43A C43 H43B 109.5
N8 C43 H43C 109.5
H43A C43 H43C 109.5
H43B C43 H43C 109.5
N8 C44 H44A 109.5
N8 C44 H44B 109.5
H44A C44 H44B 109.5
N8 C44 H44C 109.5
H44A C44 H44C 109.5
H44B C44 H44C 109.5
N7 C45 H45A 109.5
N7 C45 H45B 109.5
H45A C45 H45B 109.5
N7 C45 H45C 109.5
H45A C45 H45C 109.5
H45B C45 H45C 109.5
N7 C46 H46A 109.5
N7 C46 H46B 109.5
H46A C46 H46B 109.5
N7 C46 H46C 109.5
H46A C46 H46C 109.5
H46B C46 H46C 109.5

loop_
_geom_bond_atom_site_label_1
_geom_bond_atom_site_label_2
_geom_bond_distance
P1 O4 1.4663(18)
P1 N4 1.621(2)
P1 N3 1.625(2)
P1 N1 1.7008(19)
P2 O8 1.451(2)
P2 N8 1.615(2)
P2 N7 1.617(3)
P2 N5 1.712(2)
O1 C8 1.224(3)
O2 C15 1.209(3)
O3 C15 1.353(3)
O3 C16 1.475(4)
O5 C31 1.215(3)
O6 C38 1.214(3)
O7 C38 1.348(3)
O7 C39 1.474(3)
N1 C6 1.400(3)
N1 C5 1.442(3)
N2 C15 1.341(3)
N2 C14 1.439(3)
N2 H2A 0.8800
N3 C20 1.446(4)
N3 C21 1.451(4)
N4 C22 1.443(4)
N4 C23 1.469(4)
N5 C29 1.394(3)
N5 C28 1.437(3)
N6 C38 1.342(3)
N6 C37 1.447(3)
N6 H6A 0.8800
N7 C45 1.385(7)
N7 C46 1.417(6)
N8 C44 1.450(5)
N8 C43 1.467(4)
C1 C12 1.381(3)
C1 C2 1.395(3)
C1 H1A 0.9500
C2 C3 1.369(4)
C2 H2B 0.9500
C3 C4 1.407(4)
C3 H3A 0.9500
C4 C5 1.384(3)
C4 H4B 0.9500
C5 C12 1.393(3)
C6 C7 1.349(3)
C6 C11 1.518(3)
C7 C8 1.453(3)
C7 H7A 0.9500
C8 C9 1.509(4)
C9 C10 1.525(4)
C9 H9A 0.9900
C9 H9B 0.9900
C10 C11 1.542(3)
C10 H10A 0.9900
C10 H10B 0.9900
C11 C12 1.506(3)
C11 C13 1.551(3)
C13 C14 1.527(3)
C13 H13A 0.9900
C13 H13B 0.9900
C14 H14A 0.9900
C14 H14B 0.9900
C16 C19 1.497(7)
C16 C17 1.519(4)
C16 C18 1.537(6)
C17 H17A 0.9800
C17 H17B 0.9800
C17 H17C 0.9800
C18 H18A 0.9800
C18 H18B 0.9800
C18 H18C 0.9800
C19 H19A 0.9800
C19 H19B 0.9800
C19 H19C 0.9800
C20 H20A 0.9800
C20 H20B 0.9800
C20 H20C 0.9800
C21 H21A 0.9800
C21 H21B 0.9800
C21 H21C 0.9800
C22 H22A 0.9800
C22 H22B 0.9800
C22 H22C 0.9800
C23 H23A 0.9800
C23 H23B 0.9800
C23 H23C 0.9800
C24 C25 1.387(4)
C24 C35 1.393(3)
C24 H24A 0.9500
C25 C26 1.371(4)
C25 H25A 0.9500
C26 C27 1.398(4)
C26 H26A 0.9500
C27 C28 1.385(3)
C27 H27A 0.9500
C28 C35 1.391(3)
C29 C30 1.357(3)
C29 C34 1.516(3)
C30 C31 1.463(4)
C30 H30A 0.9500
C31 C32 1.512(4)
C32 C33 1.526(4)
C32 H32A 0.9900
C32 H32B 0.9900
C33 C34 1.530(3)
C33 H33A 0.9900
C33 H33B 0.9900
C34 C35 1.505(3)
C34 C36 1.553(3)
C36 C37 1.524(3)
C36 H36A 0.9900
C36 H36B 0.9900
C37 H37A 0.9900
C37 H37B 0.9900
C39 C40 1.508(4)
C39 C41 1.509(5)
C39 C42 1.514(5)
C40 H40A 0.9800
C40 H40B 0.9800
C40 H40C 0.9800
C41 H41A 0.9800
C41 H41B 0.9800
C41 H41C 0.9800
C42 H42A 0.9800
C42 H42B 0.9800
C42 H42C 0.9800
C43 H43A 0.9800
C43 H43B 0.9800
C43 H43C 0.9800
C44 H44A 0.9800
C44 H44B 0.9800
C44 H44C 0.9800
C45 H45A 0.9800
C45 H45B 0.9800
C45 H45C 0.9800
C46 H46A 0.9800
C46 H46B 0.9800
C46 H46C 0.9800

loop_
_geom_hbond_atom_site_label_D
_geom_hbond_atom_site_label_H
_geom_hbond_atom_site_label_A
_geom_hbond_distance_DH
_geom_hbond_distance_HA
_geom_hbond_distance_DA
_geom_hbond_angle_DHA
_geom_hbond_site_symmetry_A
N2 H2A O4 0.88 1.95 2.798(3) 159.9 2_546
N6 H6A O8 0.88 1.96 2.788(3) 155.4 2_645

loop_
_geom_torsion_atom_site_label_1
_geom_torsion_atom_site_label_2
_geom_torsion_atom_site_label_3
_geom_torsion_atom_site_label_4
_geom_torsion
O4 P1 N1 C6 148.0(2)
N4 P1 N1 C6 -90.7(2)
N3 P1 N1 C6 25.5(2)
O4 P1 N1 C5 -35.4(2)
N4 P1 N1 C5 85.9(2)
N3 P1 N1 C5 -157.88(18)
O4 P1 N3 C20 116.3(3)
N4 P1 N3 C20 -11.0(3)
N1 P1 N3 C20 -125.1(3)
O4 P1 N3 C21 -49.2(3)
N4 P1 N3 C21 -176.4(2)
N1 P1 N3 C21 69.5(2)
O4 P1 N4 C22 153.9(3)
N3 P1 N4 C22 -78.0(3)
N1 P1 N4 C22 35.2(3)
O4 P1 N4 C23 -33.4(3)
N3 P1 N4 C23 94.7(3)
N1 P1 N4 C23 -152.1(3)
O8 P2 N5 C29 154.6(2)
N8 P2 N5 C29 29.8(2)
N7 P2 N5 C29 -82.4(2)
O8 P2 N5 C28 -36.8(2)
N8 P2 N5 C28 -161.69(18)
N7 P2 N5 C28 86.1(2)
O8 P2 N7 C45 165.1(7)
N8 P2 N7 C45 -66.5(7)
N5 P2 N7 C45 44.9(7)
O8 P2 N7 C46 2.1(5)
N8 P2 N7 C46 130.5(5)
N5 P2 N7 C46 -118.1(5)
O8 P2 N8 C44 91.7(5)
N7 P2 N8 C44 -34.9(5)
N5 P2 N8 C44 -148.5(5)
O8 P2 N8 C43 -54.6(3)
N7 P2 N8 C43 178.9(2)
N5 P2 N8 C43 65.2(2)
C12 C1 C2 C3 0.8(4)
C1 C2 C3 C4 -0.6(4)
C2 C3 C4 C5 -0.1(4)
C3 C4 C5 C12 0.6(4)
C3 C4 C5 N1 -177.2(2)
C6 N1 C5 C4 170.6(2)
P1 N1 C5 C4 -6.6(3)
C6 N1 C5 C12 -7.3(2)
P1 N1 C5 C12 175.41(15)
C5 N1 C6 C7 -164.5(2)
P1 N1 C6 C7 12.5(4)
C5 N1 C6 C11 15.6(2)
P1 N1 C6 C11 -167.39(16)
N1 C6 C7 C8 173.0(2)
C11 C6 C7 C8 -7.1(3)
C6 C7 C8 O1 174.8(2)
C6 C7 C8 C9 -7.8(3)
O1 C8 C9 C10 164.2(2)
C7 C8 C9 C10 -13.3(3)
C8 C9 C10 C11 46.1(3)
C7 C6 C11 C12 162.8(2)
N1 C6 C11 C12 -17.3(2)
C7 C6 C11 C10 40.3(3)
N1 C6 C11 C10 -139.80(18)
C7 C6 C11 C13 -80.9(3)
N1 C6 C11 C13 99.0(2)
C9 C10 C11 C12 -171.07(19)
C9 C10 C11 C6 -57.4(2)
C9 C10 C11 C13 60.8(2)
C2 C1 C12 C5 -0.3(3)
C2 C1 C12 C11 -178.1(2)
C4 C5 C12 C1 -0.4(3)
N1 C5 C12 C1 177.8(2)
C4 C5 C12 C11 177.8(2)
N1 C5 C12 C11 -4.1(2)
C6 C11 C12 C1 -169.4(2)
C10 C11 C12 C1 -52.2(3)
C13 C11 C12 C1 76.7(3)
C6 C11 C12 C5 12.7(2)
C10 C11 C12 C5 129.9(2)
C13 C11 C12 C5 -101.2(2)
C12 C11 C13 C14 -73.5(2)
C6 C11 C13 C14 176.04(19)
C10 C11 C13 C14 57.3(3)
C15 N2 C14 C13 119.7(3)
C11 C13 C14 N2 -176.08(18)
C14 N2 C15 O2 1.3(5)
C14 N2 C15 O3 -178.1(2)
C16 O3 C15 O2 15.2(5)
C16 O3 C15 N2 -165.4(3)
C15 O3 C16 C19 60.3(4)
C15 O3 C16 C17 -67.1(5)
C15 O3 C16 C18 179.7(3)
C35 C24 C25 C26 0.3(4)
C24 C25 C26 C27 -0.6(4)
C25 C26 C27 C28 0.6(4)
C26 C27 C28 C35 -0.2(4)
C26 C27 C28 N5 -178.0(2)
C29 N5 C28 C27 171.6(2)
P2 N5 C28 C27 1.0(3)
C29 N5 C28 C35 -6.4(3)
P2 N5 C28 C35 -177.08(15)
C28 N5 C29 C30 -168.8(3)
P2 N5 C29 C30 0.9(4)
C28 N5 C29 C34 13.0(2)
P2 N5 C29 C34 -177.30(16)
N5 C29 C30 C31 175.4(3)
C34 C29 C30 C31 -6.6(4)
C29 C30 C31 O5 164.2(3)
C29 C30 C31 C32 -17.6(4)
O5 C31 C32 C33 177.5(3)
C30 C31 C32 C33 -0.7(4)
C31 C32 C33 C34 39.9(3)
C30 C29 C34 C35 167.7(2)
N5 C29 C34 C35 -13.9(2)
C30 C29 C34 C33 46.2(3)
N5 C29 C34 C33 -135.4(2)
C30 C29 C34 C36 -75.7(3)
N5 C29 C34 C36 102.8(2)
C32 C33 C34 C35 -173.2(2)
C32 C33 C34 C29 -60.8(3)
C32 C33 C34 C36 57.5(3)
C27 C28 C35 C24 -0.1(4)
N5 C28 C35 C24 178.1(2)
C27 C28 C35 C34 179.0(2)
N5 C28 C35 C34 -2.8(3)
C25 C24 C35 C28 0.0(4)
C25 C24 C35 C34 -178.8(2)
C29 C34 C35 C28 9.9(2)
C33 C34 C35 C28 126.0(2)
C36 C34 C35 C28 -103.9(2)
C29 C34 C35 C24 -171.2(2)
C33 C34 C35 C24 -55.1(3)
C36 C34 C35 C24 75.0(3)
C35 C34 C36 C37 -73.5(3)
C29 C34 C36 C37 176.4(2)
C33 C34 C36 C37 57.9(3)
C38 N6 C37 C36 105.5(3)
C34 C36 C37 N6 -178.66(19)
C37 N6 C38 O6 3.8(4)
C37 N6 C38 O7 -175.4(2)
C39 O7 C38 O6 15.9(4)
C39 O7 C38 N6 -164.8(2)
C38 O7 C39 C40 179.0(2)
C38 O7 C39 C41 -63.6(3)
C38 O7 C39 C42 61.5(3)
